data_7241468
loop_
_publ_author_name
'Tan, Sang Loon'
'Lee, See Mun'
'Lo, Kong Mun'
'Otero-de-la-Roza, A.'
'Tiekink, Edward R. T.'

_publ_section_title
;
 Experimental and computational evidence for a stabilising
 C--Cl(lone-pair)&#x22EF;\p(chelate-ring) interaction
;
_journal_issue 1
_journal_name_full CrystEngComm
_journal_page_first 119
_journal_page_last 130
_journal_paper_doi 10.1039/D0CE01478H
_journal_volume 23
_journal_year 2021
_chemical_formula_moiety 'C19 H22 Cl3 N S2 Sn'
_chemical_formula_sum 'C19 H22 Cl3 N S2 Sn'
_chemical_formula_weight 553.53
_space_group_crystal_system monoclinic
_space_group_IT_number 14
_space_group_name_Hall '-P 2yn'
_space_group_name_H-M_alt 'P 1 21/n 1'
_atom_sites_solution_hydrogens geom
_atom_sites_solution_primary direct
_atom_sites_solution_secondary difmap
_audit_creation_method SHELXL-2017/1
_audit_update_record
;
2020-10-08 deposited with the CCDC.	2020-11-02 downloaded from the CCDC.
;
_cell_angle_alpha 90
_cell_angle_beta 97.0345(7)
_cell_angle_gamma 90
_cell_formula_units_Z 4
_cell_length_a 10.15307(7)
_cell_length_b 16.49930(13)
_cell_length_c 13.41809(10)
_cell_measurement_reflns_used 18348
_cell_measurement_temperature 150(2)
_cell_measurement_theta_max 76.3740
_cell_measurement_theta_min 4.2220
_cell_volume 2230.86(3)
_computing_cell_refinement 'CrysAlisPro (Rigaku OD, 2017)'
_computing_data_collection 'CrysAlisPro (Rigaku OD, 2017)'
_computing_data_reduction 'CrysAlisPro (Rigaku OD, 2017)'
_computing_molecular_graphics 'ORTEP-3 for Windows (Farrugia, 2012), DIAMOND (Brandenburg, 2006)'
_computing_publication_material 'publCIF (Westrip, 2010)'
_computing_structure_refinement 'SHELXL-2017/1 (Sheldrick, 2017)'
_computing_structure_solution 'SHELXT 2014/5 (Sheldrick, 2014)'
_diffrn_ambient_temperature 150(2)
_diffrn_detector_area_resol_mean 5.2558
_diffrn_measured_fraction_theta_full 1.000
_diffrn_measured_fraction_theta_max 1.000
_diffrn_measurement_device_type 'XtaLAB Synergy, Dualflex, AtlasS2'
_diffrn_measurement_method '\w scans'
_diffrn_radiation_type CuK\a
_diffrn_radiation_wavelength 1.54184
_diffrn_reflns_av_R_equivalents 0.0341
_diffrn_reflns_av_unetI/netI 0.0190
_diffrn_reflns_Laue_measured_fraction_full 1.000
_diffrn_reflns_Laue_measured_fraction_max 1.000
_diffrn_reflns_limit_h_max 12
_diffrn_reflns_limit_h_min -12
_diffrn_reflns_limit_k_max 11
_diffrn_reflns_limit_k_min -19
_diffrn_reflns_limit_l_max 16
_diffrn_reflns_limit_l_min -16
_diffrn_reflns_number 27048
_diffrn_reflns_point_group_measured_fraction_full 1.000
_diffrn_reflns_point_group_measured_fraction_max 1.000
_diffrn_reflns_theta_full 67.084
_diffrn_reflns_theta_max 67.084
_diffrn_reflns_theta_min 4.266
_diffrn_source 'micro-focus sealed X-ray tube'
_exptl_absorpt_coefficient_mu 14.193
_exptl_absorpt_correction_T_max 1.000
_exptl_absorpt_correction_T_min 0.670
_exptl_absorpt_correction_type gaussian
_exptl_absorpt_process_details CrysAlisPro
_exptl_crystal_colour colourless
_exptl_crystal_density_diffrn 1.648
_exptl_crystal_description prism
_exptl_crystal_F_000 1104
_exptl_crystal_size_max 0.193
_exptl_crystal_size_mid 0.125
_exptl_crystal_size_min 0.065
_refine_diff_density_max 0.383
_refine_diff_density_min -1.523
_refine_diff_density_rms 0.080
_refine_ls_extinction_method none
_refine_ls_goodness_of_fit_ref 1.039
_refine_ls_hydrogen_treatment constr
_refine_ls_matrix_type full
_refine_ls_number_parameters 239
_refine_ls_number_reflns 3980
_refine_ls_number_restraints 0
_refine_ls_restrained_S_all 1.039
_refine_ls_R_factor_all 0.0233
_refine_ls_R_factor_gt 0.0226
_refine_ls_shift/su_max 0.002
_refine_ls_shift/su_mean 0.000
_refine_ls_structure_factor_coef Fsqd
_refine_ls_weighting_details 'w=1/[\s^2^(Fo^2^)+(0.0374P)^2^+1.2010P] where P=(Fo^2^+2Fc^2^)/3'
_refine_ls_weighting_scheme calc
_refine_ls_wR_factor_gt 0.0580
_refine_ls_wR_factor_ref 0.0584
_reflns_Friedel_coverage 0.000
_reflns_number_gt 3859
_reflns_number_total 3980
_reflns_threshold_expression 'I > 2\s(I)'
_cod_data_source_file d0ce01478h2.cif
_cod_data_source_block shelx_CCDC3
_cod_depositor_comments 'Adding full bibliography for 7241465--7241470.cif.'
_cod_original_sg_symbol_H-M 'P 21/n'
_cod_database_code 7241468
_shelx_shelxl_version_number 2017/1
_shelx_space_group_comment
;
The symmetry employed for this shelxl refinement is uniquely defined
by the following loop, which should always be used as a source of
symmetry information in preference to the above space-group names.
They are only intended as comments.
;
_shelx_estimated_absorpt_t_min 0.170
_shelx_estimated_absorpt_t_max 0.459

loop_
_space_group_symop_operation_xyz
'x, y, z'
'-x+1/2, y+1/2, -z+1/2'
'-x, -y, -z'
'x-1/2, -y-1/2, z-1/2'

loop_
_atom_site_label
_atom_site_type_symbol
_atom_site_fract_x
_atom_site_fract_y
_atom_site_fract_z
_atom_site_U_iso_or_equiv
_atom_site_adp_type
_atom_site_occupancy
_atom_site_site_symmetry_order
_atom_site_calc_flag
_atom_site_refinement_flags_posn
_atom_site_refinement_flags_adp
_atom_site_refinement_flags_occupancy
_atom_site_disorder_assembly
_atom_site_disorder_group
Sn Sn 0.75942(2) 0.32133(2) 0.36526(2) 0.01612(7) Uani 1 1 d . . . . .
Cl1 Cl 0.88297(5) 0.36603(3) 0.52460(4) 0.02500(12) Uani 1 1 d . . . . .
Cl2 Cl 0.97095(7) 0.60658(4) 0.07295(4) 0.03399(15) Uani 1 1 d . . . . .
Cl3 Cl 1.08374(8) -0.02457(4) 0.33062(6) 0.04416(17) Uani 1 1 d . . . . .
S1 S 0.55414(5) 0.34594(4) 0.44058(4) 0.02288(13) Uani 1 1 d . . . . .
S2 S 0.55281(5) 0.27643(3) 0.23874(4) 0.01956(12) Uani 1 1 d . . . . .
N1 N 0.33065(19) 0.30720(12) 0.32054(15) 0.0209(4) Uani 1 1 d . . . . .
C1 C 0.4616(2) 0.30948(13) 0.33067(17) 0.0185(4) Uani 1 1 d . . . . .
C2 C 0.2474(3) 0.32950(17) 0.4010(2) 0.0300(6) Uani 1 1 d . . . . .
H2 H 0.153710 0.318759 0.371648 0.036 Uiso 1 1 calc R U . . .
C3 C 0.2719(3) 0.2749(2) 0.49299(19) 0.0388(7) Uani 1 1 d . . . . .
H3A H 0.271114 0.218051 0.471568 0.058 Uiso 1 1 calc R U . . .
H3B H 0.202066 0.283603 0.536153 0.058 Uiso 1 1 calc R U . . .
H3C H 0.358428 0.287776 0.530397 0.058 Uiso 1 1 calc R U . . .
C4 C 0.2530(3) 0.41939(19) 0.4258(2) 0.0446(7) Uani 1 1 d . . . . .
H4A H 0.340660 0.432852 0.460807 0.067 Uiso 1 1 calc R U . . .
H4B H 0.184729 0.432389 0.468979 0.067 Uiso 1 1 calc R U . . .
H4C H 0.237093 0.450902 0.363558 0.067 Uiso 1 1 calc R U . . .
C5 C 0.2566(2) 0.27336(16) 0.22613(17) 0.0249(5) Uani 1 1 d . . . . .
H5 H 0.321362 0.267894 0.176034 0.030 Uiso 1 1 calc R U . . .
C6 C 0.1462(3) 0.32887(19) 0.1808(2) 0.0420(7) Uani 1 1 d . . . . .
H6A H 0.075676 0.330328 0.224450 0.063 Uiso 1 1 calc R U . . .
H6B H 0.110211 0.308518 0.114369 0.063 Uiso 1 1 calc R U . . .
H6C H 0.181475 0.383645 0.174140 0.063 Uiso 1 1 calc R U . . .
C7 C 0.2062(3) 0.18916(17) 0.2459(2) 0.0350(6) Uani 1 1 d . . . . .
H7A H 0.280301 0.155420 0.275598 0.053 Uiso 1 1 calc R U . . .
H7B H 0.166678 0.164930 0.182564 0.053 Uiso 1 1 calc R U . . .
H7C H 0.139171 0.192669 0.292418 0.053 Uiso 1 1 calc R U . . .
C8 C 0.8235(2) 0.41570(13) 0.27302(16) 0.0179(4) Uani 1 1 d . . . . .
C9 C 0.7848(2) 0.41494(14) 0.16968(17) 0.0218(5) Uani 1 1 d . . . . .
H9 H 0.726430 0.373784 0.141201 0.026 Uiso 1 1 calc R U . . .
C10 C 0.8301(2) 0.47331(15) 0.10792(17) 0.0238(5) Uani 1 1 d . . . . .
H10 H 0.803641 0.472191 0.037519 0.029 Uiso 1 1 calc R U . . .
C11 C 0.9139(2) 0.53296(14) 0.15008(17) 0.0223(5) Uani 1 1 d . . . . .
C12 C 0.9533(2) 0.53601(15) 0.25252(18) 0.0241(5) Uani 1 1 d . . . . .
H12 H 1.010740 0.577767 0.280546 0.029 Uiso 1 1 calc R U . . .
C13 C 0.9076(2) 0.47722(14) 0.31350(17) 0.0212(5) Uani 1 1 d . . . . .
H13 H 0.933931 0.478880 0.383893 0.025 Uiso 1 1 calc R U . . .
C14 C 0.8525(2) 0.20512(13) 0.36157(17) 0.0182(4) Uani 1 1 d . . . . .
C15 C 0.9349(2) 0.17450(13) 0.44311(18) 0.0225(5) Uani 1 1 d . . . . .
H15 H 0.944708 0.203011 0.505088 0.027 Uiso 1 1 calc R U . . .
C16 C 1.0031(2) 0.10211(15) 0.43432(19) 0.0268(5) Uani 1 1 d . . . . .
H16 H 1.058272 0.080568 0.490360 0.032 Uiso 1 1 calc R U . . .
C17 C 0.9897(2) 0.06204(14) 0.3435(2) 0.0262(5) Uani 1 1 d . . . . .
C18 C 0.9057(2) 0.08963(15) 0.26235(19) 0.0266(5) Uani 1 1 d . . . . .
H18 H 0.895354 0.060380 0.200911 0.032 Uiso 1 1 calc R U . . .
C19 C 0.8365(2) 0.16111(15) 0.27219(18) 0.0225(5) Uani 1 1 d . . . . .
H19 H 0.777134 0.180400 0.217061 0.027 Uiso 1 1 calc R U . . .

loop_
_atom_site_aniso_label
_atom_site_aniso_U_11
_atom_site_aniso_U_22
_atom_site_aniso_U_33
_atom_site_aniso_U_23
_atom_site_aniso_U_13
_atom_site_aniso_U_12
Sn 0.01622(9) 0.01496(9) 0.01672(9) -0.00030(5) 0.00017(6) -0.00005(5)
Cl1 0.0306(3) 0.0243(3) 0.0182(2) -0.0021(2) -0.0044(2) -0.0038(2)
Cl2 0.0474(4) 0.0287(3) 0.0274(3) 0.0050(2) 0.0105(3) -0.0091(3)
Cl3 0.0528(4) 0.0210(3) 0.0592(4) -0.0038(3) 0.0086(3) 0.0132(3)
S1 0.0191(3) 0.0290(3) 0.0204(3) -0.0069(2) 0.0019(2) -0.0006(2)
S2 0.0173(2) 0.0219(3) 0.0191(3) -0.0036(2) 0.00072(19) -0.0006(2)
N1 0.0179(9) 0.0246(10) 0.0201(9) 0.0005(8) 0.0014(8) 0.0003(8)
C1 0.0196(11) 0.0155(10) 0.0199(11) 0.0018(8) 0.0008(9) -0.0001(9)
C2 0.0193(12) 0.0442(16) 0.0273(13) -0.0062(11) 0.0058(10) 0.0010(10)
C3 0.0349(14) 0.061(2) 0.0226(12) 0.0007(13) 0.0099(11) -0.0075(14)
C4 0.0338(15) 0.0447(17) 0.0553(18) -0.0165(15) 0.0059(13) 0.0127(13)
C5 0.0176(10) 0.0369(14) 0.0200(11) -0.0024(10) 0.0020(9) -0.0057(10)
C6 0.0344(15) 0.0490(18) 0.0386(16) 0.0093(13) -0.0111(13) -0.0028(13)
C7 0.0373(15) 0.0330(14) 0.0343(14) -0.0069(11) 0.0028(12) -0.0082(12)
C8 0.0162(10) 0.0178(11) 0.0200(10) -0.0010(9) 0.0025(8) 0.0032(8)
C9 0.0223(11) 0.0223(11) 0.0203(11) -0.0031(9) 0.0011(9) -0.0028(9)
C10 0.0263(11) 0.0277(12) 0.0171(11) 0.0002(9) 0.0018(9) 0.0000(10)
C11 0.0247(11) 0.0189(11) 0.0246(11) 0.0018(9) 0.0079(9) 0.0008(9)
C12 0.0264(11) 0.0212(11) 0.0244(11) -0.0037(9) 0.0017(9) -0.0053(10)
C13 0.0238(11) 0.0209(11) 0.0185(10) 0.0001(9) 0.0007(9) -0.0016(9)
C14 0.0156(10) 0.0157(10) 0.0235(11) -0.0005(9) 0.0032(8) -0.0009(9)
C15 0.0245(12) 0.0187(11) 0.0238(12) -0.0006(9) 0.0012(10) 0.0003(9)
C16 0.0264(12) 0.0212(11) 0.0315(13) 0.0050(10) -0.0012(10) 0.0018(10)
C17 0.0245(11) 0.0134(11) 0.0419(14) 0.0000(10) 0.0090(10) 0.0003(9)
C18 0.0285(12) 0.0206(12) 0.0306(12) -0.0078(10) 0.0036(10) -0.0040(10)
C19 0.0220(11) 0.0234(11) 0.0214(11) -0.0026(9) -0.0002(9) 0.0001(10)

loop_
_atom_type_symbol
_atom_type_description
_atom_type_scat_dispersion_real
_atom_type_scat_dispersion_imag
_atom_type_scat_source
C C 0.0181 0.0091 'International Tables Vol C Tables 4.2.6.8 and 6.1.1.4'
H H 0.0000 0.0000 'International Tables Vol C Tables 4.2.6.8 and 6.1.1.4'
Cl Cl 0.3639 0.7018 'International Tables Vol C Tables 4.2.6.8 and 6.1.1.4'
N N 0.0311 0.0180 'International Tables Vol C Tables 4.2.6.8 and 6.1.1.4'
S S 0.3331 0.5567 'International Tables Vol C Tables 4.2.6.8 and 6.1.1.4'
Sn Sn 0.0259 5.4591 'International Tables Vol C Tables 4.2.6.8 and 6.1.1.4'

loop_
_geom_angle_atom_site_label_1
_geom_angle_atom_site_label_2
_geom_angle_atom_site_label_3
_geom_angle
_geom_angle_site_symmetry_1
_geom_angle_site_symmetry_3
_geom_angle_publ_flag
C8 Sn C14 118.17(8) . . ?
C8 Sn Cl1 97.24(6) . . ?
C14 Sn Cl1 96.27(6) . . ?
C8 Sn S1 116.79(6) . . ?
C14 Sn S1 123.79(6) . . ?
Cl1 Sn S1 87.756(19) . . ?
C8 Sn S2 96.10(6) . . ?
C14 Sn S2 92.99(6) . . ?
Cl1 Sn S2 157.769(19) . . ?
S1 Sn S2 70.343(17) . . ?
C1 S1 Sn 89.51(8) . . ?
C1 S2 Sn 84.54(8) . . ?
C1 N1 C2 124.7(2) . . ?
C1 N1 C5 119.46(19) . . ?
C2 N1 C5 115.61(18) . . ?
N1 C1 S2 122.76(17) . . ?
N1 C1 S1 121.66(18) . . ?
S2 C1 S1 115.58(13) . . ?
N1 C2 C4 112.9(2) . . ?
N1 C2 C3 112.8(2) . . ?
C4 C2 C3 113.7(2) . . ?
N1 C2 H2 105.5 . . ?
C4 C2 H2 105.5 . . ?
C3 C2 H2 105.5 . . ?
C2 C3 H3A 109.5 . . ?
C2 C3 H3B 109.5 . . ?
H3A C3 H3B 109.5 . . ?
C2 C3 H3C 109.5 . . ?
H3A C3 H3C 109.5 . . ?
H3B C3 H3C 109.5 . . ?
C2 C4 H4A 109.5 . . ?
C2 C4 H4B 109.5 . . ?
H4A C4 H4B 109.5 . . ?
C2 C4 H4C 109.5 . . ?
H4A C4 H4C 109.5 . . ?
H4B C4 H4C 109.5 . . ?
N1 C5 C7 109.8(2) . . ?
N1 C5 C6 112.6(2) . . ?
C7 C5 C6 112.0(2) . . ?
N1 C5 H5 107.4 . . ?
C7 C5 H5 107.4 . . ?
C6 C5 H5 107.4 . . ?
C5 C6 H6A 109.5 . . ?
C5 C6 H6B 109.5 . . ?
H6A C6 H6B 109.5 . . ?
C5 C6 H6C 109.5 . . ?
H6A C6 H6C 109.5 . . ?
H6B C6 H6C 109.5 . . ?
C5 C7 H7A 109.5 . . ?
C5 C7 H7B 109.5 . . ?
H7A C7 H7B 109.5 . . ?
C5 C7 H7C 109.5 . . ?
H7A C7 H7C 109.5 . . ?
H7B C7 H7C 109.5 . . ?
C13 C8 C9 118.6(2) . . ?
C13 C8 Sn 121.33(16) . . ?
C9 C8 Sn 120.00(16) . . ?
C10 C9 C8 121.0(2) . . ?
C10 C9 H9 119.5 . . ?
C8 C9 H9 119.5 . . ?
C11 C10 C9 119.0(2) . . ?
C11 C10 H10 120.5 . . ?
C9 C10 H10 120.5 . . ?
C10 C11 C12 121.5(2) . . ?
C10 C11 Cl2 119.25(18) . . ?
C12 C11 Cl2 119.23(18) . . ?
C11 C12 C13 119.0(2) . . ?
C11 C12 H12 120.5 . . ?
C13 C12 H12 120.5 . . ?
C12 C13 C8 120.9(2) . . ?
C12 C13 H13 119.5 . . ?
C8 C13 H13 119.5 . . ?
C15 C14 C19 118.9(2) . . ?
C15 C14 Sn 122.18(16) . . ?
C19 C14 Sn 118.74(16) . . ?
C14 C15 C16 120.2(2) . . ?
C14 C15 H15 119.9 . . ?
C16 C15 H15 119.9 . . ?
C17 C16 C15 119.3(2) . . ?
C17 C16 H16 120.3 . . ?
C15 C16 H16 120.3 . . ?
C18 C17 C16 121.7(2) . . ?
C18 C17 Cl3 119.22(19) . . ?
C16 C17 Cl3 119.09(19) . . ?
C17 C18 C19 118.6(2) . . ?
C17 C18 H18 120.7 . . ?
C19 C18 H18 120.7 . . ?
C18 C19 C14 121.2(2) . . ?
C18 C19 H19 119.4 . . ?
C14 C19 H19 119.4 . . ?

loop_
_geom_bond_atom_site_label_1
_geom_bond_atom_site_label_2
_geom_bond_distance
_geom_bond_site_symmetry_2
_geom_bond_publ_flag
Sn C8 2.139(2) . ?
Sn C14 2.141(2) . ?
Sn Cl1 2.4559(5) . ?
Sn S1 2.4589(5) . ?
Sn S2 2.6380(5) . ?
Cl2 C11 1.740(2) . ?
Cl3 C17 1.739(2) . ?
S1 C1 1.755(2) . ?
S2 C1 1.719(2) . ?
N1 C1 1.321(3) . ?
N1 C2 1.496(3) . ?
N1 C5 1.499(3) . ?
C2 C4 1.520(4) . ?
C2 C3 1.525(4) . ?
C2 H2 1.0000 . ?
C3 H3A 0.9800 . ?
C3 H3B 0.9800 . ?
C3 H3C 0.9800 . ?
C4 H4A 0.9800 . ?
C4 H4B 0.9800 . ?
C4 H4C 0.9800 . ?
C5 C7 1.515(4) . ?
C5 C6 1.516(4) . ?
C5 H5 1.0000 . ?
C6 H6A 0.9800 . ?
C6 H6B 0.9800 . ?
C6 H6C 0.9800 . ?
C7 H7A 0.9800 . ?
C7 H7B 0.9800 . ?
C7 H7C 0.9800 . ?
C8 C13 1.393(3) . ?
C8 C9 1.394(3) . ?
C9 C10 1.385(3) . ?
C9 H9 0.9500 . ?
C10 C11 1.377(3) . ?
C10 H10 0.9500 . ?
C11 C12 1.385(3) . ?
C12 C13 1.385(3) . ?
C12 H12 0.9500 . ?
C13 H13 0.9500 . ?
C14 C15 1.388(3) . ?
C14 C19 1.394(3) . ?
C15 C16 1.393(3) . ?
C15 H15 0.9500 . ?
C16 C17 1.379(4) . ?
C16 H16 0.9500 . ?
C17 C18 1.376(4) . ?
C18 C19 1.387(3) . ?
C18 H18 0.9500 . ?
C19 H19 0.9500 . ?

loop_
_geom_torsion_atom_site_label_1
_geom_torsion_atom_site_label_2
_geom_torsion_atom_site_label_3
_geom_torsion_atom_site_label_4
_geom_torsion
_geom_torsion_site_symmetry_1
_geom_torsion_site_symmetry_2
_geom_torsion_site_symmetry_3
_geom_torsion_site_symmetry_4
_geom_torsion_publ_flag
C2 N1 C1 S2 175.30(18) . . . . ?
C5 N1 C1 S2 1.0(3) . . . . ?
C2 N1 C1 S1 -4.0(3) . . . . ?
C5 N1 C1 S1 -178.35(16) . . . . ?
Sn S2 C1 N1 179.1(2) . . . . ?
Sn S2 C1 S1 -1.48(11) . . . . ?
Sn S1 C1 N1 -179.03(19) . . . . ?
Sn S1 C1 S2 1.58(12) . . . . ?
C1 N1 C2 C4 68.2(3) . . . . ?
C5 N1 C2 C4 -117.3(2) . . . . ?
C1 N1 C2 C3 -62.5(3) . . . . ?
C5 N1 C2 C3 112.0(2) . . . . ?
C1 N1 C5 C7 104.1(2) . . . . ?
C2 N1 C5 C7 -70.7(3) . . . . ?
C1 N1 C5 C6 -130.4(2) . . . . ?
C2 N1 C5 C6 54.8(3) . . . . ?
C13 C8 C9 C10 0.9(3) . . . . ?
Sn C8 C9 C10 -176.97(17) . . . . ?
C8 C9 C10 C11 -0.4(3) . . . . ?
C9 C10 C11 C12 -0.3(4) . . . . ?
C9 C10 C11 Cl2 -179.88(18) . . . . ?
C10 C11 C12 C13 0.4(4) . . . . ?
Cl2 C11 C12 C13 -179.98(18) . . . . ?
C11 C12 C13 C8 0.1(3) . . . . ?
C9 C8 C13 C12 -0.8(3) . . . . ?
Sn C8 C13 C12 177.09(17) . . . . ?
C19 C14 C15 C16 1.8(3) . . . . ?
Sn C14 C15 C16 -174.00(18) . . . . ?
C14 C15 C16 C17 1.1(4) . . . . ?
C15 C16 C17 C18 -3.1(4) . . . . ?
C15 C16 C17 Cl3 175.69(18) . . . . ?
C16 C17 C18 C19 2.1(4) . . . . ?
Cl3 C17 C18 C19 -176.72(19) . . . . ?
C17 C18 C19 C14 1.0(4) . . . . ?
C15 C14 C19 C18 -2.9(3) . . . . ?
Sn C14 C19 C18 173.09(18) . . . . ?
